data_7208583
loop_
_publ_author_name
'Kawai, Hidetoshi'
'Hosoda, Daisuke'

_publ_section_title
;
 Assembly of robust two-dimensional sheet structures from crystalline
 ring-fused malonamides via cooperative hydrogen bonding of amide groups
;
_journal_issue 18
_journal_name_full CrystEngComm
_journal_page_first 5717
_journal_paper_doi 10.1039/c2ce26003d
_journal_volume 14
_journal_year 2012
_chemical_formula_moiety 'C15 H14 N2 O2'
_chemical_formula_sum 'C15 H14 N2 O2'
_chemical_formula_weight 254.29
_space_group_IT_number 14
_symmetry_cell_setting monoclinic
_symmetry_Int_Tables_number 14
_symmetry_space_group_name_Hall '-P 2ybc'
_symmetry_space_group_name_H-M 'P 1 21/c 1'
_atom_sites_solution_hydrogens geom
_atom_sites_solution_primary direct
_atom_sites_solution_secondary difmap
_audit_creation_date 2010-12-24
_audit_creation_method 'by CrystalStructure 4.0'
_cell_angle_alpha 90.0000
_cell_angle_beta 107.32(4)
_cell_angle_gamma 90.0000
_cell_formula_units_Z 4
_cell_length_a 11.91(4)
_cell_length_b 7.938(5)
_cell_length_c 13.481(11)
_cell_measurement_reflns_used 49
_cell_measurement_temperature 153
_cell_measurement_theta_max 27.10
_cell_measurement_theta_min 1.79
_cell_volume 1217(4)
_computing_cell_refinement CrystalClear
_computing_data_collection 'CrystalClear (Rigaku Corp., 2000)'
_computing_data_reduction CrystalClear
_computing_molecular_graphics 'CrystalStructure 4.0'
_computing_publication_material 'CrystalStructure 4.0 (Rigaku, 2010)'
_computing_structure_refinement 'CRYSTALS (Carruthers, et al., 1999)'
_computing_structure_solution SIR97
_diffrn_ambient_temperature 153
_diffrn_detector_area_resol_mean 7.314
_diffrn_measured_fraction_theta_full 0.986
_diffrn_measured_fraction_theta_max 0.986
_diffrn_measurement_device_type 'Rigaku Mercury70'
_diffrn_measurement_method \w
_diffrn_radiation_type 'Mo K\a'
_diffrn_radiation_wavelength 0.71070
_diffrn_reflns_av_R_equivalents 0.0582
_diffrn_reflns_limit_h_max 8
_diffrn_reflns_limit_h_min -15
_diffrn_reflns_limit_k_max 10
_diffrn_reflns_limit_k_min -9
_diffrn_reflns_limit_l_max 17
_diffrn_reflns_limit_l_min -15
_diffrn_reflns_number 7007
_diffrn_reflns_theta_full 27.10
_diffrn_reflns_theta_max 27.10
_diffrn_standards_number 0
_exptl_absorpt_coefficient_mu 0.094
_exptl_absorpt_correction_T_max 0.981
_exptl_absorpt_correction_T_min 0.866
_exptl_absorpt_correction_type multi-scan
_exptl_absorpt_process_details 'REQAB (Rigaku, 1998)'
_exptl_crystal_colour colorless
_exptl_crystal_density_diffrn 1.388
_exptl_crystal_density_method 'not measured'
_exptl_crystal_description prism
_exptl_crystal_F_000 536.00
_exptl_crystal_size_max 0.200
_exptl_crystal_size_mid 0.200
_exptl_crystal_size_min 0.200
_refine_diff_density_max 0.791
_refine_diff_density_min -0.757
_refine_ls_extinction_method none
_refine_ls_goodness_of_fit_ref 1.040
_refine_ls_hydrogen_treatment constr
_refine_ls_number_parameters 186
_refine_ls_number_reflns 2645
_refine_ls_R_factor_gt 0.0756
_refine_ls_shift/su_max 0.000
_refine_ls_structure_factor_coef Fsqd
_refine_ls_weighting_details 'w = 1/[0.0026Fo^2^ + 1.0000\s(Fo^2^)]/(4Fo^2^)'
_refine_ls_weighting_scheme calc
_refine_ls_wR_factor_ref 0.2130
_reflns_number_gt 1508
_reflns_number_total 2645
_reflns_threshold_expression F^2^>2.0\s(F^2^)
_cod_data_source_file c2ce26003d.txt
_cod_data_source_block 030714__
_cod_database_code 7208583

loop_
_symmetry_equiv_pos_site_id
_symmetry_equiv_pos_as_xyz
1 +X,+Y,+Z
2 -X,1/2+Y,1/2-Z
3 -X,-Y,-Z
4 +X,1/2-Y,1/2+Z

loop_
_atom_site_label
_atom_site_type_symbol
_atom_site_fract_x
_atom_site_fract_y
_atom_site_fract_z
_atom_site_U_iso_or_equiv
_atom_site_adp_type
_atom_site_occupancy
_atom_site_symmetry_multiplicity
_atom_site_calc_flag
_atom_site_refinement_flags
O1 O 0.62133(19) 0.4591(3) 0.42990(16) 0.0295(7) Uani 1.0 4 d .
O2 O 0.5128(2) -0.0443(3) 0.36009(16) 0.0325(7) Uani 1.0 4 d .
N1 N 0.5206(3) 0.2836(3) 0.5009(2) 0.0293(8) Uani 1.0 4 d .
N2 N 0.5504(3) 0.1356(3) 0.2467(2) 0.0314(8) Uani 1.0 4 d .
C1 C 0.7126(3) 0.0399(4) 0.5218(3) 0.0243(9) Uani 1.0 4 d .
C2 C 0.6651(3) 0.1610(4) 0.4280(3) 0.0231(9) Uani 1.0 4 d .
C3 C 0.7757(3) 0.2132(4) 0.3980(3) 0.0253(9) Uani 1.0 4 d .
C4 C 0.8737(3) 0.1944(4) 0.4967(3) 0.0248(9) Uani 1.0 4 d .
C5 C 0.9874(3) 0.2508(4) 0.5214(3) 0.0272(10) Uani 1.0 4 d .
C6 C 1.0678(3) 0.2124(4) 0.6196(3) 0.0280(9) Uani 1.0 4 d .
C7 C 1.1860(3) 0.2705(4) 0.6493(3) 0.0333(10) Uani 1.0 4 d .
C8 C 1.2612(3) 0.2311(5) 0.7436(3) 0.0371(11) Uani 1.0 4 d .
C9 C 1.2226(3) 0.1314(5) 0.8128(3) 0.0382(11) Uani 1.0 4 d .
C10 C 1.1110(3) 0.0734(4) 0.7879(3) 0.0325(10) Uani 1.0 4 d .
C11 C 1.0293(3) 0.1134(4) 0.6910(3) 0.0262(9) Uani 1.0 4 d .
C12 C 0.9116(3) 0.0570(4) 0.6630(3) 0.0269(9) Uani 1.0 4 d .
C13 C 0.8370(3) 0.0962(4) 0.5688(3) 0.0241(9) Uani 1.0 4 d .
C14 C 0.6022(3) 0.3153(4) 0.4550(3) 0.0231(9) Uani 1.0 4 d .
C15 C 0.5704(3) 0.0746(4) 0.3415(3) 0.0227(9) Uani 1.0 4 d .
H1 H 0.4754 0.3712 0.5146 0.0364 Uiso 1.0 4 calc R
H2 H 0.5081 0.1738 0.5192 0.0365 Uiso 1.0 4 calc R
H3 H 0.4915 0.0893 0.1919 0.0368 Uiso 1.0 4 calc R
H4 H 0.5955 0.2246 0.2347 0.0369 Uiso 1.0 4 calc R
H5 H 0.6696 0.0505 0.5723 0.0298 Uiso 1.0 4 calc R
H6 H 0.7121 -0.0769 0.5005 0.0296 Uiso 1.0 4 calc R
H7 H 0.7896 0.1399 0.3453 0.0313 Uiso 1.0 4 calc R
H8 H 0.7712 0.3291 0.3744 0.0313 Uiso 1.0 4 calc R
H9 H 1.0120 0.3147 0.4739 0.0340 Uiso 1.0 4 calc R
H10 H 1.2117 0.3349 0.6027 0.0404 Uiso 1.0 4 calc R
H11 H 1.3376 0.2726 0.7632 0.0445 Uiso 1.0 4 calc R
H12 H 1.2756 0.1021 0.8764 0.0437 Uiso 1.0 4 calc R
H13 H 1.0874 0.0077 0.8352 0.0384 Uiso 1.0 4 calc R
H14 H 0.8858 -0.0091 0.7088 0.0325 Uiso 1.0 4 calc R

loop_
_atom_site_aniso_label
_atom_site_aniso_U_11
_atom_site_aniso_U_22
_atom_site_aniso_U_33
_atom_site_aniso_U_12
_atom_site_aniso_U_13
_atom_site_aniso_U_23
O1 0.0329(14) 0.0243(12) 0.0326(14) 0.0002(10) 0.0119(11) 0.0026(10)
O2 0.0374(15) 0.0290(12) 0.0303(14) -0.0088(11) 0.0087(11) 0.0004(10)
N1 0.0333(17) 0.0208(13) 0.0367(17) 0.0018(12) 0.0147(14) 0.0022(12)
N2 0.0341(18) 0.0311(15) 0.0265(16) -0.0071(12) 0.0052(13) 0.0022(12)
C1 0.0237(17) 0.0247(16) 0.0259(18) 0.0005(13) 0.0093(14) 0.0042(13)
C2 0.0253(18) 0.0230(15) 0.0214(17) -0.0003(13) 0.0074(14) 0.0004(13)
C3 0.0295(19) 0.0241(15) 0.0250(18) 0.0019(13) 0.0122(15) 0.0032(13)
C4 0.0246(19) 0.0233(16) 0.0277(18) -0.0001(13) 0.0095(15) -0.0001(13)
C5 0.032(2) 0.0251(16) 0.0278(19) -0.0010(14) 0.0143(16) -0.0013(14)
C6 0.028(2) 0.0266(16) 0.0326(19) -0.0041(14) 0.0131(16) -0.0066(14)
C7 0.031(2) 0.0318(18) 0.039(3) -0.0023(15) 0.0125(17) -0.0078(15)
C8 0.023(2) 0.042(2) 0.046(3) -0.0036(15) 0.0097(18) -0.0092(17)
C9 0.025(2) 0.046(2) 0.038(3) 0.0029(16) 0.0014(17) -0.0091(17)
C10 0.031(2) 0.0309(17) 0.035(2) 0.0044(15) 0.0084(16) -0.0006(15)
C11 0.0235(19) 0.0278(17) 0.0289(18) 0.0034(13) 0.0104(15) -0.0019(14)
C12 0.0271(19) 0.0250(16) 0.0294(19) 0.0014(13) 0.0097(15) 0.0048(14)
C13 0.0272(19) 0.0208(15) 0.0249(18) 0.0016(13) 0.0086(14) 0.0003(13)
C14 0.0248(18) 0.0242(16) 0.0173(17) 0.0004(13) 0.0017(14) 0.0012(13)
C15 0.0254(18) 0.0188(15) 0.0244(18) 0.0041(13) 0.0081(14) 0.0020(13)

loop_
_atom_type_symbol
_atom_type_description
_atom_type_scat_dispersion_real
_atom_type_scat_dispersion_imag
_atom_type_scat_source
C C 0.0033 0.0016
;
International Tables for Crystallography
(1992, Vol. C, Tables 4.2.6.8 and 6.1.1.4)
;
H H 0.0000 0.0000
;
International Tables for Crystallography
(1992, Vol. C, Table 6.1.1.4)
;
N N 0.0061 0.0033
;
International Tables for Crystallography
(1992, Vol. C, Tables 4.2.6.8 and 6.1.1.4)
;
O O 0.0106 0.0060
;
International Tables for Crystallography
(1992, Vol. C, Tables 4.2.6.8 and 6.1.1.4)
;

loop_
_geom_angle_atom_site_label_1
_geom_angle_atom_site_label_2
_geom_angle_atom_site_label_3
_geom_angle
_geom_angle_publ_flag
C2 C1 C13 103.6(3) yes
C1 C2 C3 104.3(3) yes
C1 C2 C14 112.7(3) yes
C1 C2 C15 110.6(3) yes
C3 C2 C14 111.3(3) yes
C3 C2 C15 114.5(3) yes
C14 C2 C15 103.8(3) yes
C2 C3 C4 104.0(3) yes
C3 C4 C5 129.7(4) yes
C3 C4 C13 110.4(3) yes
C5 C4 C13 119.9(3) yes
C4 C5 C6 120.1(4) yes
C5 C6 C7 122.0(4) yes
C5 C6 C11 119.2(4) yes
C7 C6 C11 118.7(3) yes
C6 C7 C8 120.8(4) yes
C7 C8 C9 119.9(4) yes
C8 C9 C10 121.3(3) yes
C9 C10 C11 120.6(4) yes
C6 C11 C10 118.6(4) yes
C6 C11 C12 119.3(3) yes
C10 C11 C12 122.1(4) yes
C11 C12 C13 120.1(4) yes
C1 C13 C4 110.0(3) yes
C1 C13 C12 128.4(3) yes
C4 C13 C12 121.5(4) yes
O1 C14 N1 121.8(3) yes
O1 C14 C2 122.1(4) yes
N1 C14 C2 116.0(3) yes
O2 C15 N2 121.7(3) yes
O2 C15 C2 121.2(3) yes
N2 C15 C2 117.0(3) yes
C14 N1 H1 119.982 no
C14 N1 H2 120.021 no
H1 N1 H2 119.996 no
C15 N2 H3 120.006 no
C15 N2 H4 119.991 no
H3 N2 H4 120.003 no
C2 C1 H5 112.141 no
C2 C1 H6 112.376 no
C13 C1 H5 109.923 no
C13 C1 H6 109.235 no
H5 C1 H6 109.400 no
C2 C3 H7 112.072 no
C2 C3 H8 111.872 no
C4 C3 H7 109.513 no
C4 C3 H8 109.832 no
H7 C3 H8 109.428 no
C4 C5 H9 120.090 no
C6 C5 H9 119.841 no
C6 C7 H10 119.081 no
C8 C7 H10 120.116 no
C7 C8 H11 120.089 no
C9 C8 H11 119.957 no
C8 C9 H12 119.243 no
C10 C9 H12 119.425 no
C9 C10 H13 119.735 no
C11 C10 H13 119.614 no
C11 C12 H14 119.972 no
C13 C12 H14 119.942 no

loop_
_geom_bond_atom_site_label_1
_geom_bond_atom_site_label_2
_geom_bond_distance
_geom_bond_publ_flag
O1 C14 1.231(4) yes
O2 C15 1.235(4) yes
N1 C14 1.322(6) yes
N2 C15 1.321(5) yes
C1 C2 1.555(4) yes
C1 C13 1.496(6) yes
C2 C3 1.545(6) yes
C2 C14 1.535(5) yes
C2 C15 1.523(5) yes
C3 C4 1.493(5) yes
C4 C5 1.370(6) yes
C4 C13 1.414(5) yes
C5 C6 1.416(5) yes
C6 C7 1.421(6) yes
C6 C11 1.420(5) yes
C7 C8 1.356(5) yes
C8 C9 1.401(6) yes
C9 C10 1.351(6) yes
C10 C11 1.413(5) yes
C11 C12 1.412(6) yes
C12 C13 1.351(4) yes
N1 H1 0.930 no
N1 H2 0.930 no
N2 H3 0.930 no
N2 H4 0.930 no
C1 H5 0.970 no
C1 H6 0.970 no
C3 H7 0.970 no
C3 H8 0.970 no
C5 H9 0.930 no
C7 H10 0.930 no
C8 H11 0.930 no
C9 H12 0.930 no
C10 H13 0.930 no
C12 H14 0.930 no

loop_
_geom_torsion_atom_site_label_1
_geom_torsion_atom_site_label_2
_geom_torsion_atom_site_label_3
_geom_torsion_atom_site_label_4
_geom_torsion
_geom_torsion_publ_flag
C2 C1 C13 C4 -17.8(3) no
C2 C1 C13 C12 165.8(3) no
C13 C1 C2 C3 26.8(3) no
C13 C1 C2 C14 -94.0(3) no
C13 C1 C2 C15 150.3(3) no
C1 C2 C3 C4 -26.1(3) no
C1 C2 C14 O1 133.7(3) no
C1 C2 C14 N1 -50.6(3) no
C1 C2 C15 O2 24.3(4) no
C1 C2 C15 N2 -157.7(3) no
C3 C2 C14 O1 17.0(4) no
C3 C2 C14 N1 -167.3(2) no
C14 C2 C3 C4 95.6(3) no
C3 C2 C15 O2 141.7(3) no
C3 C2 C15 N2 -40.2(4) no
C15 C2 C3 C4 -147.1(2) no
C14 C2 C15 O2 -96.7(4) no
C14 C2 C15 N2 81.3(4) no
C15 C2 C14 O1 -106.7(3) no
C15 C2 C14 N1 69.0(3) no
C2 C3 C4 C5 -167.0(3) no
C2 C3 C4 C13 16.0(3) no
C3 C4 C5 C6 -177.4(3) no
C3 C4 C13 C1 1.2(4) no
C3 C4 C13 C12 177.9(3) no
C5 C4 C13 C1 -176.1(3) no
C5 C4 C13 C12 0.5(5) no
C13 C4 C5 C6 -0.7(5) no
C4 C5 C6 C7 -178.9(3) no
C4 C5 C6 C11 0.7(5) no
C5 C6 C7 C8 -179.7(3) no
C5 C6 C11 C10 178.9(3) no
C5 C6 C11 C12 -0.6(5) no
C7 C6 C11 C10 -1.5(5) no
C7 C6 C11 C12 179.1(3) no
C11 C6 C7 C8 0.6(5) no
C6 C7 C8 C9 0.2(5) no
C7 C8 C9 C10 -0.2(6) no
C8 C9 C10 C11 -0.7(6) no
C9 C10 C11 C6 1.5(5) no
C9 C10 C11 C12 -179.1(3) no
C6 C11 C12 C13 0.4(5) no
C10 C11 C12 C13 -179.0(3) no
C11 C12 C13 C1 175.6(3) no
C11 C12 C13 C4 -0.4(5) no
